data_8100815
loop_
_publ_author_name
'H\"onle, Wolfgang'
'Buresch, Juta'
'Wolf, Juliane'
'Peters, Karl'
'Chang, Jen-Hui'
'von Schnering, Hans Georg'

_publ_section_title
;
Crystal structure of the low-temperature modification of trirubidium 
heptaarsenide, LT-Rb~3~As~7~
;
_journal_issue 4
_journal_name_full 'Zeitschrift f\"ur Kristallographie - New Crystal Structures'
_journal_page_first 489
_journal_page_last 490
_journal_volume 217
_journal_year 2002
_chemical_formula_moiety 'Rb3 As7'
_chemical_formula_sum 'As7 Rb3'
_chemical_formula_weight 694.09
_space_group_IT_number 61
_symmetry_cell_setting orthorhombic
_symmetry_space_group_name_Hall '-P 2ac 2ab'
_symmetry_space_group_name_H-M 'P b c a'
_cell_angle_alpha 90.00
_cell_angle_beta 90.00
_cell_angle_gamma 90.00
_cell_formula_units_Z 16
_cell_length_a 13.194(3)
_cell_length_b 25.878(5)
_cell_length_c 15.881(3)
_cell_measurement_temperature 293(2)
_cell_volume 5422.3(19)
_diffrn_ambient_temperature 293(2)
_exptl_crystal_density_diffrn 3.826
_cod_depositor_comments
;
Fixing incorrect coordinate table colums. For the correct values, the
original paper at
ftp://ftp.oldenbourg.de/pub/download/frei/ncs/217-4/409655.pdf was
consulted.

Antanas Vaitkus
2013-03-01
;
_cod_database_code 8100815

loop_
_symmetry_equiv_pos_as_xyz
'x, y, z'
'-x+1/2, -y, z+1/2'
'-x, y+1/2, -z+1/2'
'x+1/2, -y+1/2, -z'
'-x, -y, -z'
'x-1/2, y, -z-1/2'
'x, -y-1/2, z-1/2'
'-x-1/2, y-1/2, z'

loop_
_atom_site_label
_atom_site_type_symbol
_atom_site_fract_x
_atom_site_fract_y
_atom_site_fract_z
_atom_site_U_iso_or_equiv
_atom_site_adp_type
_atom_site_occupancy
_atom_site_symmetry_multiplicity
_atom_site_Wyckoff_symbol
_atom_site_calc_flag
_atom_site_refinement_flags
_atom_site_disorder_assembly
_atom_site_disorder_group
As(301) As 0.2056(5) 0.2593(3) 0.0655(7) ? Uani 1 8 c d . . .
As(211) As 0.2288(6) 0.3139(3) 0.1836(7) ? Uani 1 8 c d . . .
As(221) As 0.1308(6) 0.1853(3) 0.1293(7) ? Uani 1 8 c d . . .
As(231) As 0.0575(6) 0.2981(3) 0.0023(6) ? Uani 1 8 c d . . .
As(311) As 0.0651(6) 0.3132(3) 0.2405(6) ? Uani 1 8 c d . . .
As(321) As -0.0009(6) 0.2242(3) 0.2072(6) ? Uani 1 8 c d . . .
As(331) As -0.0499(5) 0.3000(2) 0.1173(6) ? Uani 1 8 c d . . .
As(302) As 0.3163(5) 0.5414(3) -0.0485(6) ? Uani 1 8 c d . . .
As(212) As 0.1373(5) 0.5301(3) -0.0531(6) ? Uani 1 8 c d . . .
As(222) As 0.3661(5) 0.5357(3) -0.1922(7) ? Uani 1 8 c d . . .
As(232) As 0.3644(5) 0.4576(3) 0.0083(6) ? Uani 1 8 c d . . .
As(312) As 0.1272(6) 0.4550(3) -0.1360(6) ? Uani 1 8 c d . . .
As(322) As 0.2858(6) 0.4572(3) -0.2253(6) ? Uani 1 8 c d . . .
As(332) As 0.2825(6) 0.4057(3) -0.0926(6) ? Uani 1 8 c d . . .
Rb1 Rb 0.1260(5) 0.5832(2) -0.2545(7) 0.048(2) Uani 1 8 c d . . .
Rb2 Rb 0.0514(6) 0.4410(3) -0.3554(5) 0.0433(19) Uani 1 8 c d . . .
Rb3 Rb 0.1153(5) 0.4249(3) 0.0885(6) 0.047(2) Uani 1 8 c d . . .
Rb4 Rb 0.2303(5) 0.2823(3) -0.1627(6) 0.051(2) Uani 1 8 c d . . .
Rb5 Rb 0.3764(6) 0.1297(3) 0.1065(8) 0.074(3) Uani 1 8 c d . . .
Rb6 Rb -0.0351(6) 0.1750(3) -0.0445(7) 0.066(3) Uani 1 8 c d . . .

loop_
_atom_site_aniso_label
_atom_site_aniso_U_11
_atom_site_aniso_U_22
_atom_site_aniso_U_33
_atom_site_aniso_U_23
_atom_site_aniso_U_13
_atom_site_aniso_U_12
As(301) 0.040(4) 0.042(4) 0.045(6) 0.003(5) -0.004(5) 0.006(3)
As(211) 0.052(5) 0.036(4) 0.056(7) 0.019(5) 0.001(5) -0.012(3)
As(221) 0.060(5) 0.025(4) 0.050(7) -0.015(4) -0.022(5) 0.003(3)
As(231) 0.046(4) 0.041(4) 0.030(5) 0.007(4) 0.000(5) 0.005(3)
As(311) 0.063(5) 0.041(4) 0.040(6) 0.001(5) -0.017(5) 0.014(4)
As(321) 0.046(4) 0.041(4) 0.052(7) 0.014(5) -0.020(5) -0.010(3)
As(331) 0.039(4) 0.032(4) 0.038(6) 0.003(4) -0.003(5) 0.002(3)
As(302) 0.049(4) 0.027(4) 0.040(6) -0.013(4) -0.010(5) 0.005(3)
As(212) 0.035(4) 0.050(4) 0.037(6) -0.003(5) 0.012(5) 0.012(3)
As(222) 0.036(4) 0.054(5) 0.012(5) 0.012(5) -0.004(5) 0.004(4)
As(232) 0.046(4) 0.040(4) 0.036(6) 0.013(5) -0.007(5) 0.000(3)
As(312) 0.047(5) 0.051(5) 0.034(6) 0.001(5) 0.010(5) -0.011(4)
As(322) 0.049(4) 0.044(4) 0.039(6) -0.011(5) -0.002(5) 0.005(3)
As(332) 0.060(5) 0.025(4) 0.042(6) -0.004(4) -0.002(5) 0.002(3)
Rb1 0.052(4) 0.032(3) 0.052(6) 0.002(5) 0.002(5) -0.005(3)
Rb2 0.052(4) 0.046(4) 0.019(5) -0.003(4) 0.008(4) 0.003(3)
Rb3 0.051(5) 0.048(4) 0.035(5) 0.007(4) -0.020(5) 0.010(3)
Rb4 0.053(5) 0.039(4) 0.051(6) -0.012(4) 0.003(5) -0.005(3)
Rb5 0.070(6) 0.061(5) 0.085(9) 0.005(6) 0.041(7) -0.008(4)
Rb6 0.082(6) 0.049(4) 0.058(7) 0.003(5) -0.004(6) -0.027(4)

loop_
_geom_bond_atom_site_label_1
_geom_bond_atom_site_label_2
_geom_bond_distance
_geom_bond_site_symmetry_2
_geom_bond_publ_flag
As(301) As(211) 2.363(12) . ?
As(301) As(221) 2.371(10) . ?
As(301) As(231) 2.416(10) . ?
As(301) Rb4 3.688(13) . ?
As(301) Rb6 3.841(10) 4 ?
As(301) Rb5 4.096(10) . ?
As(211) As(311) 2.341(11) . ?
As(211) Rb1 3.433(9) 2_565 ?
As(211) Rb4 3.494(11) 7_566 ?
As(211) Rb3 3.563(9) . ?
As(211) Rb6 3.829(12) 4 ?
As(221) As(321) 2.367(11) . ?
As(221) Rb2 3.444(9) 7_566 ?
As(221) Rb6 3.540(12) . ?
As(221) Rb5 3.558(10) . ?
As(221) Rb4 3.661(12) 7_566 ?
As(231) As(331) 2.328(11) . ?
As(231) Rb6 3.486(9) . ?
As(231) Rb5 3.489(10) 4_455 ?
As(231) Rb4 3.491(11) . ?
As(231) Rb3 3.633(10) . ?
As(311) As(331) 2.498(12) . ?
As(311) As(321) 2.513(10) . ?
As(311) Rb4 3.640(10) 7_566 ?
As(311) Rb6 3.665(13) 7_566 ?
As(311) Rb1 3.688(8) 5_565 ?
As(311) Rb3 3.830(11) . ?
As(321) As(331) 2.516(10) . ?
As(321) Rb4 3.615(9) 4_455 ?
As(321) Rb4 3.694(11) 7_566 ?
As(321) Rb5 4.163(12) 6_556 ?
As(331) Rb4 3.652(9) 4_455 ?
As(331) Rb1 3.855(10) 5_565 ?
As(331) Rb3 3.932(9) . ?
As(331) Rb5 4.111(12) 4_455 ?
As(331) Rb6 4.139(11) . ?
As(302) As(212) 2.380(9) . ?
As(302) As(222) 2.400(13) . ?
As(302) As(232) 2.433(9) . ?
As(302) Rb2 3.554(11) 2_565 ?
As(212) As(312) 2.355(10) . ?
As(212) Rb1 3.470(12) . ?
As(212) Rb3 3.548(10) . ?
As(212) Rb3 3.574(9) 5_565 ?
As(212) Rb5 3.622(12) 8_665 ?
As(222) As(322) 2.353(9) . ?
As(222) Rb2 3.537(9) 6_655 ?
As(222) Rb1 3.543(9) . ?
As(222) Rb3 3.642(12) 2_564 ?
As(222) Rb1 3.730(9) 6_655 ?
As(232) As(332) 2.340(11) . ?
As(232) Rb2 3.483(11) 6_655 ?
As(232) Rb2 3.594(10) 2_565 ?
As(232) Rb3 3.613(9) . ?
As(232) Rb6 3.727(9) 4 ?
As(232) Rb1 3.922(13) 2_565 ?
As(312) As(332) 2.510(10) . ?
As(312) As(322) 2.521(10) . ?
As(312) Rb2 3.635(12) . ?
As(312) Rb3 3.653(13) . ?
As(312) Rb1 3.808(9) . ?
As(312) Rb5 3.996(9) 4_455 ?
As(322) As(332) 2.487(12) . ?
As(322) Rb5 3.690(12) 7_565 ?
As(322) Rb2 3.745(11) . ?
As(322) Rb2 3.751(10) 6_655 ?
As(322) Rb1 3.906(9) . ?
As(332) Rb4 3.455(9) . ?
As(332) Rb3 3.655(11) . ?
As(332) Rb2 3.742(10) 6_655 ?
As(332) Rb6 3.871(11) 4 ?
Rb1 As(211) 3.433(9) 2_564 ?
Rb1 As(311) 3.688(8) 5_565 ?
Rb1 As(222) 3.730(9) 6 ?
Rb1 As(331) 3.855(10) 5_565 ?
Rb1 As(232) 3.922(13) 2_564 ?
Rb1 Rb2 4.130(9) . ?
Rb1 Rb3 4.144(11) 5_565 ?
Rb1 Rb6 4.157(12) 3_554 ?
Rb2 As(221) 3.444(9) 7_565 ?
Rb2 As(232) 3.483(11) 6 ?
Rb2 As(222) 3.537(9) 6 ?
Rb2 As(302) 3.554(11) 2_564 ?
Rb2 As(232) 3.594(10) 2_564 ?
Rb2 As(332) 3.742(10) 6 ?
Rb2 As(322) 3.751(10) 6 ?
Rb2 Rb6 4.405(11) 7_565 ?
Rb2 Rb5 4.704(9) 7_565 ?
Rb3 As(212) 3.574(9) 5_565 ?
Rb3 As(222) 3.642(12) 2_565 ?
Rb3 Rb1 4.144(11) 5_565 ?
Rb3 Rb1 4.236(10) 2_565 ?
Rb4 As(211) 3.494(11) 7_565 ?
Rb4 As(321) 3.615(9) 4 ?
Rb4 As(311) 3.640(10) 7_565 ?
Rb4 As(331) 3.652(9) 4 ?
Rb4 As(221) 3.661(12) 7_565 ?
Rb4 As(321) 3.694(11) 7_565 ?
Rb4 Rb6 4.650(12) 4 ?
Rb4 Rb5 4.731(12) 7_565 ?
Rb4 Rb6 4.839(10) . ?
Rb5 As(231) 3.489(10) 4 ?
Rb5 As(212) 3.622(12) 8_655 ?
Rb5 As(322) 3.690(12) 7_566 ?
Rb5 As(312) 3.996(9) 4 ?
Rb5 As(331) 4.111(12) 4 ?
Rb5 As(321) 4.163(12) 6_656 ?
Rb5 Rb3 4.637(11) 4 ?
Rb5 Rb2 4.704(9) 7_566 ?
Rb5 Rb4 4.731(12) 7_566 ?
Rb5 Rb2 4.926(13) 4 ?
Rb6 As(311) 3.665(13) 7_565 ?
Rb6 As(232) 3.727(9) 4_455 ?
Rb6 As(211) 3.829(12) 4_455 ?
Rb6 As(301) 3.841(10) 4_455 ?
Rb6 As(332) 3.871(11) 4_455 ?
Rb6 Rb1 4.157(12) 3_544 ?
Rb6 Rb2 4.405(11) 7_566 ?
Rb6 Rb4 4.650(12) 4_455 ?
